data_7116631
loop_
_publ_author_name
'Weiwei Fang'
'Cong Liu'
'Jiangbo Chen'
'Zhengwei Lu'
'Zhi-Ming Li'
'Xiaoling Bao'
'Tao Tu'

_publ_section_title
;
 The electronic effects of ligands on metal-coordination geometry: a key
 role in the visual discrimination of dimethylaminopyridine and its
 application towards chemo-switch
;
_journal_name_full Chem.Commun.
_journal_page_first 4267
_journal_paper_doi 10.1039/C5cc00196J
_journal_volume 51
_journal_year 2015
_chemical_formula_sum 'C26 H27 Cl2 Cu N5 O2 S'
_chemical_formula_weight 608.02
_chemical_name_systematic mo_30916b
_space_group_crystal_system triclinic
_space_group_IT_number 2
_space_group_name_Hall '-P 1'
_space_group_name_H-M_alt 'P -1'
_symmetry_space_group_name_Hall '-P 1'
_symmetry_space_group_name_H-M 'P -1'
_atom_sites_solution_hydrogens mixed
_audit_creation_method SHELXL-2013
_audit_update_record
;
2015-01-27 deposited with the CCDC.
2015-02-03 downloaded from the CCDC.
;
_cell_angle_alpha 89.311(4)
_cell_angle_beta 77.918(4)
_cell_angle_gamma 79.929(4)
_cell_formula_units_Z 2
_cell_length_a 10.634(3)
_cell_length_b 10.982(3)
_cell_length_c 11.926(3)
_cell_measurement_reflns_used 2423
_cell_measurement_temperature 173(2)
_cell_measurement_theta_max 27.00
_cell_measurement_theta_min 2.36
_cell_volume 1340.5(6)
_computing_cell_refinement 'Bruker SAINT'
_computing_data_collection 'Bruker APEX2'
_computing_data_reduction 'Bruker SAINT'
_computing_molecular_graphics 'Bruker SHELXTL'
_computing_publication_material 'Bruker SHELXTL'
_computing_structure_refinement 'SHELXL-2013 (Sheldrick, 2013)'
_computing_structure_solution 'SHELXS-97 (Sheldrick, 2008)'
_diffrn_ambient_temperature 173(2)
_diffrn_measured_fraction_theta_full 0.983
_diffrn_measured_fraction_theta_max 0.984
_diffrn_measurement_device_type 'Bruker APEX-II CCD'
_diffrn_measurement_method '\f and \w scans'
_diffrn_radiation_type MoK\a
_diffrn_radiation_wavelength 0.71073
_diffrn_reflns_av_R_equivalents 0.0338
_diffrn_reflns_av_unetI/netI 0.0616
_diffrn_reflns_Laue_measured_fraction_full 0.983
_diffrn_reflns_Laue_measured_fraction_max 0.984
_diffrn_reflns_limit_h_max 12
_diffrn_reflns_limit_h_min -13
_diffrn_reflns_limit_k_max 13
_diffrn_reflns_limit_k_min -12
_diffrn_reflns_limit_l_max 14
_diffrn_reflns_limit_l_min -14
_diffrn_reflns_number 8686
_diffrn_reflns_point_group_measured_fraction_full 0.983
_diffrn_reflns_point_group_measured_fraction_max 0.984
_diffrn_reflns_theta_full 25.242
_diffrn_reflns_theta_max 25.997
_diffrn_reflns_theta_min 1.747
_exptl_absorpt_coefficient_mu 1.126
_exptl_absorpt_correction_type multi-scan
_exptl_crystal_colour green
_exptl_crystal_density_diffrn 1.506
_exptl_crystal_description prism
_exptl_crystal_F_000 626
_exptl_crystal_recrystallization_method 'Vapour Deposition'
_exptl_crystal_size_max 0.110
_exptl_crystal_size_mid 0.040
_exptl_crystal_size_min 0.030
_refine_diff_density_max 1.465
_refine_diff_density_min -0.907
_refine_diff_density_rms 0.169
_refine_ls_extinction_method none
_refine_ls_goodness_of_fit_ref 1.077
_refine_ls_hydrogen_treatment mixed
_refine_ls_matrix_type full
_refine_ls_number_parameters 352
_refine_ls_number_reflns 5183
_refine_ls_number_restraints 8
_refine_ls_restrained_S_all 1.077
_refine_ls_R_factor_all 0.0831
_refine_ls_R_factor_gt 0.0593
_refine_ls_shift/su_max 0.003
_refine_ls_shift/su_mean 0.000
_refine_ls_structure_factor_coef Fsqd
_refine_ls_weighting_details
; 
 w=1/[\s^2^(Fo^2^)+(0.1350P)^2^] 
 where P=(Fo^2^+2Fc^2^)/3 
;
_refine_ls_weighting_scheme calc
_refine_ls_wR_factor_gt 0.1666
_refine_ls_wR_factor_ref 0.2024
_reflns_Friedel_coverage 0.000
_reflns_number_gt 3877
_reflns_number_total 5183
_reflns_threshold_expression 'I > 2\s(I)'
_cod_data_source_file c5cc00196j2.cif
_cod_data_source_block mo_30916b
_cod_original_cell_volume 1340.6(6)
_cod_database_code 7116631
_shelx_space_group_comment
; 
The symmetry employed for this shelxl refinement is uniquely defined 
by the following loop, which should always be used as a source of 
symmetry information in preference to the above space-group names. 
They are only intended as comments. 
;
_shelx_estimated_absorpt_t_min 0.886
_shelx_estimated_absorpt_t_max 0.967
_shelxl_version_number 2013-2

loop_
_space_group_symop_operation_xyz
'x, y, z'
'-x, -y, -z'

loop_
_atom_site_label
_atom_site_type_symbol
_atom_site_fract_x
_atom_site_fract_y
_atom_site_fract_z
_atom_site_U_iso_or_equiv
_atom_site_adp_type
_atom_site_occupancy
_atom_site_site_symmetry_order
_atom_site_calc_flag
_atom_site_refinement_flags_posn
_atom_site_refinement_flags_adp
_atom_site_refinement_flags_occupancy
_atom_site_disorder_assembly
_atom_site_disorder_group
Cu1 Cu 0.39043(6) 0.28319(5) 0.29703(5) 0.0252(2) Uani 1 1 d . . . . .
Cl1 Cl 0.59432(11) 0.38215(11) 0.19742(9) 0.0271(3) Uani 1 1 d D . . . .
Cl2 Cl 0.83840(12) 0.84035(11) 0.53612(10) 0.0307(3) Uani 1 1 d . . . . .
N1 N 0.2888(4) 0.4343(3) 0.3928(3) 0.0226(8) Uani 1 1 d . . . . .
N2 N 0.4623(3) 0.2585(3) 0.4328(3) 0.0191(8) Uani 1 1 d . . . . .
N3 N 0.5063(4) 0.1136(4) 0.2568(3) 0.0226(8) Uani 1 1 d . . . . .
N4 N 0.2963(4) 0.3015(4) 0.1706(3) 0.0232(8) Uani 1 1 d . . . . .
N5 N 0.0782(4) 0.3640(4) -0.0853(4) 0.0327(10) Uani 1 1 d . . . . .
C1 C 0.1909(5) 0.5189(5) 0.3670(4) 0.0316(11) Uani 1 1 d . . . . .
H1 H 0.1638 0.5088 0.2972 0.038 Uiso 1 1 calc R U . . .
C2 C 0.1287(5) 0.6195(5) 0.4384(4) 0.0341(12) Uani 1 1 d . . . . .
H2 H 0.0608 0.6782 0.4179 0.041 Uiso 1 1 calc R U . . .
C3 C 0.1681(5) 0.6325(5) 0.5405(4) 0.0333(11) Uani 1 1 d . . . . .
H3 H 0.1264 0.7000 0.5917 0.040 Uiso 1 1 calc R U . . .
C4 C 0.2675(4) 0.5474(4) 0.5676(4) 0.0254(10) Uani 1 1 d . . . . .
H4 H 0.2970 0.5569 0.6364 0.030 Uiso 1 1 calc R U . . .
C5 C 0.3241(4) 0.4478(4) 0.4936(4) 0.0201(9) Uani 1 1 d . . . . .
C6 C 0.4266(4) 0.3452(4) 0.5167(4) 0.0189(9) Uani 1 1 d . . . . .
C7 C 0.4825(4) 0.3323(4) 0.6126(4) 0.0206(9) Uani 1 1 d . . . . .
H7 H 0.4574 0.3942 0.6719 0.025 Uiso 1 1 calc R U . . .
C8 C 0.5755(4) 0.2281(4) 0.6213(4) 0.0202(9) Uani 1 1 d . . . . .
C9 C 0.6101(4) 0.1381(4) 0.5316(4) 0.0199(9) Uani 1 1 d . . . . .
H9 H 0.6728 0.0658 0.5353 0.024 Uiso 1 1 calc R U . . .
C10 C 0.5511(4) 0.1566(4) 0.4377(4) 0.0190(9) Uani 1 1 d . . . . .
C11 C 0.5768(4) 0.0736(4) 0.3363(4) 0.0183(9) Uani 1 1 d . . . . .
C12 C 0.6649(4) -0.0377(4) 0.3225(4) 0.0250(10) Uani 1 1 d . . . . .
H12 H 0.7101 -0.0672 0.3809 0.030 Uiso 1 1 calc R U . . .
C13 C 0.6840(5) -0.1039(4) 0.2203(4) 0.0279(10) Uani 1 1 d . . . . .
H13 H 0.7444 -0.1796 0.2069 0.033 Uiso 1 1 calc R U . . .
C14 C 0.6146(5) -0.0592(5) 0.1376(4) 0.0310(11) Uani 1 1 d . . . . .
H14 H 0.6289 -0.1022 0.0662 0.037 Uiso 1 1 calc R U . . .
C15 C 0.5263(5) 0.0465(4) 0.1601(4) 0.0278(10) Uani 1 1 d . . . . .
H15 H 0.4761 0.0744 0.1046 0.033 Uiso 1 1 calc R U . . .
C16 C 0.6335(4) 0.2079(4) 0.7224(4) 0.0234(10) Uani 1 1 d . . . . .
C17 C 0.7379(3) 0.1011(3) 0.7399(2) 0.0353(9) Uani 0.726(6) 1 d . . P A 1
H17 H 0.7845 0.0375 0.6860 0.042 Uiso 0.726(6) 1 calc R U P A 1
C18 C 0.7510(6) 0.1172(6) 0.8567(6) 0.0502(16) Uani 0.726(6) 1 d . . P A 1
H18 H 0.8086 0.0597 0.8908 0.060 Uiso 0.726(6) 1 calc R U P A 1
C19 C 0.6783(7) 0.2166(7) 0.9135(5) 0.0478(16) Uani 0.726(6) 1 d . . P A 1
H19 H 0.6804 0.2366 0.9903 0.057 Uiso 0.726(6) 1 calc R U P A 1
S1 S 0.58529(16) 0.30132(15) 0.83984(13) 0.0292(5) Uani 0.726(6) 1 d . . P A 1
S1' S 0.7379(3) 0.1011(3) 0.7399(2) 0.0353(9) Uani 0.274(6) 1 d . . P A 2
C19' C 0.7510(6) 0.1172(6) 0.8567(6) 0.0502(16) Uani 0.274(6) 1 d . . P A 2
H19' H 0.8086 0.0597 0.8908 0.060 Uiso 0.274(6) 1 calc R U P A 2
C18' C 0.6783(7) 0.2166(7) 0.9135(5) 0.0478(16) Uani 0.274(6) 1 d . . P A 2
H18' H 0.6804 0.2366 0.9903 0.057 Uiso 0.274(6) 1 calc R U P A 2
C17' C 0.58529(16) 0.30132(15) 0.83984(13) 0.0292(5) Uani 0.274(6) 1 d . . P A 2
H17' H 0.5250 0.3768 0.8570 0.035 Uiso 0.274(6) 1 calc R U P A 2
C20 C 0.1931(5) 0.2457(5) 0.1705(4) 0.0269(10) Uani 1 1 d . . . . .
H20 H 0.1707 0.1908 0.2306 0.032 Uiso 1 1 calc R U . . .
C21 C 0.1188(5) 0.2635(5) 0.0893(4) 0.0281(11) Uani 1 1 d . . . . .
H21 H 0.0471 0.2214 0.0941 0.034 Uiso 1 1 calc R U . . .
C22 C 0.1484(4) 0.3448(4) -0.0027(4) 0.0239(10) Uani 1 1 d . . . . .
C23 C 0.2565(5) 0.4022(5) -0.0011(4) 0.0258(10) Uani 1 1 d . . . . .
H23 H 0.2816 0.4580 -0.0596 0.031 Uiso 1 1 calc R U . . .
C24 C 0.3252(5) 0.3791(5) 0.0830(4) 0.0278(10) Uani 1 1 d . . . . .
H24 H 0.3977 0.4194 0.0806 0.033 Uiso 1 1 calc R U . . .
C25 C 0.1147(5) 0.4426(5) -0.1821(4) 0.0350(12) Uani 1 1 d . . . . .
H25A H 0.1466 0.5133 -0.1556 0.053 Uiso 1 1 calc R U . . .
H25B H 0.0383 0.4724 -0.2151 0.053 Uiso 1 1 calc R U . . .
H25C H 0.1837 0.3948 -0.2406 0.053 Uiso 1 1 calc R U . . .
C26 C -0.0298(5) 0.2993(6) -0.0878(5) 0.0466(15) Uani 1 1 d . . . . .
H26A H 0.0044 0.2175 -0.1245 0.070 Uiso 1 1 calc R U . . .
H26B H -0.0893 0.3471 -0.1314 0.070 Uiso 1 1 calc R U . . .
H26C H -0.0771 0.2900 -0.0092 0.070 Uiso 1 1 calc R U . . .
O1 O 0.0601(4) 0.9428(4) 0.6346(4) 0.0467(10) Uani 1 1 d D . . . .
H1A H 0.013(9) 0.916(7) 0.595(7) 0.14(4) Uiso 1 1 d D . . . .
H1B H 0.072(5) 1.012(3) 0.607(4) 0.023(13) Uiso 1 1 d D . . . .
O2 O 0.8472(4) 0.1541(5) 0.1695(4) 0.0618(14) Uani 1 1 d D . . . .
H2A H 0.875(4) 0.135(4) 0.230(3) 0.018(13) Uiso 1 1 d D . . . .
H2B H 0.801(4) 0.224(3) 0.180(4) 0.027 Uiso 1 1 d D U . . .

loop_
_atom_site_aniso_label
_atom_site_aniso_U_11
_atom_site_aniso_U_22
_atom_site_aniso_U_33
_atom_site_aniso_U_23
_atom_site_aniso_U_13
_atom_site_aniso_U_12
Cu1 0.0355(4) 0.0185(3) 0.0228(3) -0.0026(2) -0.0156(3) 0.0034(2)
Cl1 0.0343(6) 0.0235(6) 0.0266(6) 0.0011(4) -0.0101(5) -0.0089(5)
Cl2 0.0359(7) 0.0229(6) 0.0344(6) 0.0024(5) -0.0142(5) 0.0002(5)
N1 0.029(2) 0.0140(19) 0.0249(19) 0.0047(15) -0.0102(16) 0.0002(15)
N2 0.0215(18) 0.0148(18) 0.0202(18) -0.0019(14) -0.0051(14) 0.0002(14)
N3 0.027(2) 0.020(2) 0.0224(19) -0.0011(15) -0.0073(16) -0.0048(15)
N4 0.032(2) 0.020(2) 0.0204(18) 0.0005(15) -0.0114(16) -0.0025(16)
N5 0.030(2) 0.040(3) 0.033(2) 0.0138(19) -0.0160(18) -0.0100(19)
C1 0.034(3) 0.027(3) 0.032(3) -0.006(2) -0.012(2) 0.007(2)
C2 0.038(3) 0.023(3) 0.036(3) 0.000(2) -0.008(2) 0.009(2)
C3 0.037(3) 0.024(3) 0.033(3) -0.005(2) -0.004(2) 0.005(2)
C4 0.031(3) 0.020(2) 0.025(2) 0.0022(18) -0.007(2) -0.0041(19)
C5 0.022(2) 0.019(2) 0.021(2) 0.0012(17) -0.0054(17) -0.0048(17)
C6 0.023(2) 0.014(2) 0.019(2) 0.0007(16) -0.0043(17) -0.0038(17)
C7 0.026(2) 0.017(2) 0.018(2) -0.0021(17) -0.0038(18) -0.0039(17)
C8 0.021(2) 0.021(2) 0.020(2) 0.0000(17) -0.0047(17) -0.0075(18)
C9 0.023(2) 0.019(2) 0.017(2) -0.0005(17) -0.0050(17) -0.0022(17)
C10 0.021(2) 0.015(2) 0.021(2) 0.0058(17) -0.0041(17) -0.0050(17)
C11 0.023(2) 0.012(2) 0.020(2) 0.0034(16) -0.0044(17) -0.0063(17)
C12 0.028(2) 0.021(2) 0.027(2) 0.0014(19) -0.009(2) -0.0050(19)
C13 0.031(3) 0.021(2) 0.030(3) -0.0038(19) -0.006(2) 0.000(2)
C14 0.040(3) 0.028(3) 0.026(2) -0.005(2) -0.010(2) -0.005(2)
C15 0.039(3) 0.025(3) 0.025(2) 0.0006(19) -0.018(2) -0.009(2)
C16 0.026(2) 0.028(3) 0.019(2) 0.0012(18) -0.0072(18) -0.0079(19)
C17 0.0484(19) 0.0293(17) 0.0311(16) -0.0028(12) -0.0189(13) -0.0015(13)
C18 0.050(4) 0.053(4) 0.055(4) 0.023(3) -0.032(3) -0.008(3)
C19 0.066(4) 0.064(4) 0.024(3) -0.001(3) -0.016(3) -0.035(4)
S1 0.0374(9) 0.0258(9) 0.0250(8) -0.0036(6) -0.0115(6) -0.0009(6)
S1' 0.0484(19) 0.0293(17) 0.0311(16) -0.0028(12) -0.0189(13) -0.0015(13)
C19' 0.050(4) 0.053(4) 0.055(4) 0.023(3) -0.032(3) -0.008(3)
C18' 0.066(4) 0.064(4) 0.024(3) -0.001(3) -0.016(3) -0.035(4)
C17' 0.0374(9) 0.0258(9) 0.0250(8) -0.0036(6) -0.0115(6) -0.0009(6)
C20 0.031(3) 0.027(3) 0.022(2) 0.0022(19) -0.0066(19) -0.004(2)
C21 0.032(3) 0.029(3) 0.025(2) 0.010(2) -0.007(2) -0.011(2)
C22 0.026(2) 0.025(2) 0.021(2) 0.0078(18) -0.0071(18) -0.0027(19)
C23 0.029(2) 0.027(3) 0.024(2) 0.0084(19) -0.0099(19) -0.007(2)
C24 0.030(2) 0.026(3) 0.029(2) -0.001(2) -0.009(2) -0.007(2)
C25 0.042(3) 0.040(3) 0.025(2) 0.011(2) -0.014(2) -0.006(2)
C26 0.035(3) 0.070(5) 0.044(3) 0.012(3) -0.021(3) -0.020(3)
O1 0.049(2) 0.037(2) 0.063(3) 0.016(2) -0.027(2) -0.0138(19)
O2 0.041(3) 0.074(4) 0.063(3) 0.023(3) 0.000(2) -0.006(2)

loop_
_atom_type_symbol
_atom_type_description
_atom_type_scat_dispersion_real
_atom_type_scat_dispersion_imag
_atom_type_scat_source
C C 0.0033 0.0016 'International Tables Vol C Tables 4.2.6.8 and 6.1.1.4'
H H 0.0000 0.0000 'International Tables Vol C Tables 4.2.6.8 and 6.1.1.4'
N N 0.0061 0.0033 'International Tables Vol C Tables 4.2.6.8 and 6.1.1.4'
S S 0.1246 0.1234 'International Tables Vol C Tables 4.2.6.8 and 6.1.1.4'
Cl Cl 0.1484 0.1585 'International Tables Vol C Tables 4.2.6.8 and 6.1.1.4'
Cu Cu 0.3201 1.2651 'International Tables Vol C Tables 4.2.6.8 and 6.1.1.4'
O O 0.0106 0.0060 'International Tables Vol C Tables 4.2.6.8 and 6.1.1.4'

loop_
_geom_angle_atom_site_label_1
_geom_angle_atom_site_label_2
_geom_angle_atom_site_label_3
_geom_angle
N2 Cu1 N4 172.42(15)
N2 Cu1 N1 79.82(15)
N4 Cu1 N1 98.06(15)
N2 Cu1 N3 80.25(15)
N4 Cu1 N3 101.03(15)
N1 Cu1 N3 159.43(15)
N2 Cu1 Cl1 89.43(11)
N4 Cu1 Cl1 98.08(12)
N1 Cu1 Cl1 97.43(11)
N3 Cu1 Cl1 87.44(11)
C5 N1 C1 118.2(4)
C5 N1 Cu1 114.5(3)
C1 N1 Cu1 127.3(3)
C6 N2 C10 122.1(4)
C6 N2 Cu1 119.4(3)
C10 N2 Cu1 118.5(3)
C15 N3 C11 118.6(4)
C15 N3 Cu1 127.7(3)
C11 N3 Cu1 113.4(3)
C20 N4 C24 116.2(4)
C20 N4 Cu1 122.0(3)
C24 N4 Cu1 121.7(3)
C22 N5 C26 121.8(4)
C22 N5 C25 121.1(4)
C26 N5 C25 116.8(4)
N1 C1 C2 122.5(5)
N1 C1 H1 118.7
C2 C1 H1 118.7
C3 C2 C1 118.2(5)
C3 C2 H2 120.9
C1 C2 H2 120.9
C4 C3 C2 119.9(5)
C4 C3 H3 120.1
C2 C3 H3 120.1
C3 C4 C5 119.1(4)
C3 C4 H4 120.5
C5 C4 H4 120.5
N1 C5 C4 122.1(4)
N1 C5 C6 113.7(4)
C4 C5 C6 124.3(4)
N2 C6 C7 120.3(4)
N2 C6 C5 112.3(4)
C7 C6 C5 127.3(4)
C6 C7 C8 119.7(4)
C6 C7 H7 120.2
C8 C7 H7 120.2
C7 C8 C9 118.5(4)
C7 C8 C16 121.8(4)
C9 C8 C16 119.7(4)
C10 C9 C8 119.0(4)
C10 C9 H9 120.5
C8 C9 H9 120.5
N2 C10 C9 120.4(4)
N2 C10 C11 113.3(4)
C9 C10 C11 126.3(4)
N3 C11 C12 122.0(4)
N3 C11 C10 114.4(4)
C12 C11 C10 123.6(4)
C13 C12 C11 117.5(4)
C13 C12 H12 121.3
C11 C12 H12 121.3
C12 C13 C14 119.7(5)
C12 C13 H13 120.1
C14 C13 H13 120.1
C15 C14 C13 119.0(4)
C15 C14 H14 120.5
C13 C14 H14 120.5
N3 C15 C14 123.0(5)
N3 C15 H15 118.5
C14 C15 H15 118.5
C8 C16 C17 126.5(4)
C8 C16 S1 123.0(4)
C17 C16 S1 110.5(3)
C18 C17 C16 104.7(4)
C18 C17 H17 127.7
C16 C17 H17 127.7
C19 C18 C17 116.3(5)
C19 C18 H18 121.9
C17 C18 H18 121.9
C18 C19 S1 113.8(4)
C18 C19 H19 123.1
S1 C19 H19 123.1
C19 S1 C16 94.7(3)
N4 C20 C21 123.9(4)
N4 C20 H20 118.0
C21 C20 H20 118.0
C20 C21 C22 120.3(4)
C20 C21 H21 119.9
C22 C21 H21 119.9
N5 C22 C23 122.8(4)
N5 C22 C21 122.2(4)
C23 C22 C21 115.0(4)
C24 C23 C22 120.9(4)
C24 C23 H23 119.6
C22 C23 H23 119.6
C23 C24 N4 123.8(4)
C23 C24 H24 118.1
N4 C24 H24 118.1
N5 C25 H25A 109.5
N5 C25 H25B 109.5
H25A C25 H25B 109.5
N5 C25 H25C 109.5
H25A C25 H25C 109.5
H25B C25 H25C 109.5
N5 C26 H26A 109.5
N5 C26 H26B 109.5
H26A C26 H26B 109.5
N5 C26 H26C 109.5
H26A C26 H26C 109.5
H26B C26 H26C 109.5
H1A O1 H1B 105(3)
H2A O2 H2B 108(3)

loop_
_geom_bond_atom_site_label_1
_geom_bond_atom_site_label_2
_geom_bond_distance
Cu1 N2 1.927(4)
Cu1 N4 1.967(4)
Cu1 N1 2.032(4)
Cu1 N3 2.046(4)
Cu1 Cl1 2.6474(13)
N1 C5 1.350(6)
N1 C1 1.353(6)
N2 C6 1.338(5)
N2 C10 1.342(6)
N3 C15 1.334(6)
N3 C11 1.352(6)
N4 C20 1.348(6)
N4 C24 1.358(6)
N5 C22 1.349(6)
N5 C26 1.457(7)
N5 C25 1.461(6)
C1 C2 1.384(7)
C1 H1 0.9500
C2 C3 1.384(7)
C2 H2 0.9500
C3 C4 1.374(7)
C3 H3 0.9500
C4 C5 1.381(6)
C4 H4 0.9500
C5 C6 1.491(6)
C6 C7 1.390(6)
C7 C8 1.394(6)
C7 H7 0.9500
C8 C9 1.411(6)
C8 C16 1.463(6)
C9 C10 1.390(6)
C9 H9 0.9500
C10 C11 1.472(6)
C11 C12 1.393(6)
C12 C13 1.387(6)
C12 H12 0.9500
C13 C14 1.388(7)
C13 H13 0.9500
C14 C15 1.349(7)
C14 H14 0.9500
C15 H15 0.9500
C16 C17 1.512(6)
C16 S1 1.681(5)
C17 C18 1.445(7)
C17 H17 0.9500
C18 C19 1.323(10)
C18 H18 0.9500
C19 S1 1.625(7)
C19 H19 0.9500
C20 C21 1.364(7)
C20 H20 0.9500
C21 C22 1.425(6)
C21 H21 0.9500
C22 C23 1.408(6)
C23 C24 1.357(7)
C23 H23 0.9500
C24 H24 0.9500
C25 H25A 0.9800
C25 H25B 0.9800
C25 H25C 0.9800
C26 H26A 0.9800
C26 H26B 0.9800
C26 H26C 0.9800
O1 H1A 0.85(2)
O1 H1B 0.840(19)
O2 H2A 0.845(18)
O2 H2B 0.830(19)

loop_
_geom_hbond_atom_site_label_D
_geom_hbond_atom_site_label_H
_geom_hbond_atom_site_label_A
_geom_hbond_distance_DH
_geom_hbond_distance_HA
_geom_hbond_distance_DA
_geom_hbond_angle_DHA
_geom_hbond_site_symmetry_A
C4 H4 Cl1 0.95 2.64 3.575(5) 167.9 2_666
C7 H7 Cl1 0.95 2.83 3.760(5) 165.3 2_666
C9 H9 Cl2 0.95 2.78 3.723(5) 173.7 1_545
C12 H12 Cl2 0.95 2.62 3.565(5) 177.0 1_545
C21 H21 O2 0.95 2.37 3.275(7) 159.7 1_455
C23 H23 Cl1 0.95 2.71 3.638(5) 164.8 2_665
O1 H1A Cl2 0.85(2) 2.39(3) 3.213(5) 163(9) 1_455
O1 H1B Cl2 0.840(19) 2.50(3) 3.293(4) 157(5) 2_676
O2 H2A O1 0.845(18) 2.01(2) 2.846(7) 170(4) 2_666
O2 H2B Cl1 0.830(19) 2.53(3) 3.303(5) 156(5) .

loop_
_geom_torsion_atom_site_label_1
_geom_torsion_atom_site_label_2
_geom_torsion_atom_site_label_3
_geom_torsion_atom_site_label_4
_geom_torsion
C5 N1 C1 C2 1.7(7)
Cu1 N1 C1 C2 -179.4(4)
N1 C1 C2 C3 -0.7(8)
C1 C2 C3 C4 0.8(8)
C2 C3 C4 C5 -2.0(7)
C1 N1 C5 C4 -2.9(6)
Cu1 N1 C5 C4 178.1(3)
C1 N1 C5 C6 176.2(4)
Cu1 N1 C5 C6 -2.8(5)
C3 C4 C5 N1 3.1(7)
C3 C4 C5 C6 -175.9(4)
C10 N2 C6 C7 0.5(6)
Cu1 N2 C6 C7 -176.6(3)
C10 N2 C6 C5 -178.4(4)
Cu1 N2 C6 C5 4.5(5)
N1 C5 C6 N2 -0.8(5)
C4 C5 C6 N2 178.2(4)
N1 C5 C6 C7 -179.7(4)
C4 C5 C6 C7 -0.6(7)
N2 C6 C7 C8 -0.3(6)
C5 C6 C7 C8 178.4(4)
C6 C7 C8 C9 -0.1(6)
C6 C7 C8 C16 -177.7(4)
C7 C8 C9 C10 0.4(6)
C16 C8 C9 C10 178.0(4)
C6 N2 C10 C9 -0.3(6)
Cu1 N2 C10 C9 176.9(3)
C6 N2 C10 C11 -179.6(4)
Cu1 N2 C10 C11 -2.5(5)
C8 C9 C10 N2 -0.2(6)
C8 C9 C10 C11 179.0(4)
C15 N3 C11 C12 -2.9(6)
Cu1 N3 C11 C12 -177.7(3)
C15 N3 C11 C10 177.7(4)
Cu1 N3 C11 C10 2.9(4)
N2 C10 C11 N3 -0.5(5)
C9 C10 C11 N3 -179.8(4)
N2 C10 C11 C12 -179.8(4)
C9 C10 C11 C12 0.9(7)
N3 C11 C12 C13 3.7(6)
C10 C11 C12 C13 -177.0(4)
C11 C12 C13 C14 -1.1(7)
C12 C13 C14 C15 -2.1(7)
C11 N3 C15 C14 -0.5(7)
Cu1 N3 C15 C14 173.4(4)
C13 C14 C15 N3 3.0(8)
C7 C8 C16 C17 -177.9(4)
C9 C8 C16 C17 4.6(6)
C7 C8 C16 S1 5.0(6)
C9 C8 C16 S1 -172.5(3)
C8 C16 C17 C18 -174.2(4)
S1 C16 C17 C18 3.2(4)
C16 C17 C18 C19 -2.6(6)
C17 C18 C19 S1 0.9(7)
C18 C19 S1 C16 1.0(5)
C8 C16 S1 C19 174.9(4)
C17 C16 S1 C19 -2.5(3)
C24 N4 C20 C21 -0.2(7)
Cu1 N4 C20 C21 174.7(4)
N4 C20 C21 C22 0.1(8)
C26 N5 C22 C23 177.3(5)
C25 N5 C22 C23 2.8(8)
C26 N5 C22 C21 -2.1(8)
C25 N5 C22 C21 -176.7(5)
C20 C21 C22 N5 179.3(5)
C20 C21 C22 C23 -0.1(7)
N5 C22 C23 C24 -179.2(5)
C21 C22 C23 C24 0.3(7)
C22 C23 C24 N4 -0.4(8)
C20 N4 C24 C23 0.3(7)
Cu1 N4 C24 C23 -174.6(4)
